data_7134080
loop_
_publ_author_name
'Chakraborty, Supratim'
'Gorski, Aleksander'
'Danylyuk, Oksana'
'Niemirowicz-Laskowska, Katarzyna'
'Car, Halina'
'Michalak, Micha\/l'

_publ_section_title
;
 NHC-Au-Xanthate Complexes
;
_journal_name_full 'Chemical Communications'
_journal_paper_doi 10.1039/D4CC05193A
_journal_year 2025
_chemical_formula_moiety 'C27 H37 Au N2 O S2'
_chemical_formula_sum 'C27 H37 Au N2 O S2'
_chemical_formula_weight 666.67
_space_group_crystal_system triclinic
_space_group_IT_number 2
_space_group_name_Hall '-P 1'
_space_group_name_H-M_alt 'P -1'
_atom_sites_solution_hydrogens geom
_atom_sites_solution_primary direct
_audit_creation_method SHELXL-2019/3
_audit_update_record
;
2024-10-30 deposited with the CCDC.	2024-12-23 downloaded from the CCDC.
;
_cell_angle_alpha 95.648(2)
_cell_angle_beta 102.280(2)
_cell_angle_gamma 102.271(2)
_cell_formula_units_Z 2
_cell_length_a 9.7973(3)
_cell_length_b 10.8525(3)
_cell_length_c 13.7903(3)
_cell_measurement_reflns_used 15196
_cell_measurement_temperature 100.0(1)
_cell_measurement_theta_max 30.028
_cell_measurement_theta_min 2.3880
_cell_volume 1384.05(7)
_computing_cell_refinement 'CrysAlisPro 1.171.40.45a (Rigaku OD, 2019)'
_computing_data_collection 'CrysAlisPro 1.171.40.45a (Rigaku OD, 2019)'
_computing_data_reduction 'CrysAlisPro 1.171.40.45a (Rigaku OD, 2019)'
_computing_structure_refinement 'SHELXL-2019/2 (Sheldrick, 2019)'
_computing_structure_solution 'SHELXS-97 (Sheldrick, 1990)'
_diffrn_ambient_temperature 100.0(1)
_diffrn_detector_area_resol_mean 16.2974
_diffrn_measured_fraction_theta_full 0.999
_diffrn_measured_fraction_theta_max 0.897
_diffrn_measurement_device_type 'SuperNova, Dual, Cu at home/near, Eos'
_diffrn_measurement_method '\w scans'
_diffrn_radiation_type MoK\a
_diffrn_radiation_wavelength 0.71073
_diffrn_reflns_av_R_equivalents 0.0365
_diffrn_reflns_av_unetI/netI 0.0416
_diffrn_reflns_Laue_measured_fraction_full 0.999
_diffrn_reflns_Laue_measured_fraction_max 0.897
_diffrn_reflns_limit_h_max 13
_diffrn_reflns_limit_h_min -13
_diffrn_reflns_limit_k_max 15
_diffrn_reflns_limit_k_min -14
_diffrn_reflns_limit_l_max 19
_diffrn_reflns_limit_l_min -18
_diffrn_reflns_number 22044
_diffrn_reflns_point_group_measured_fraction_full 0.999
_diffrn_reflns_point_group_measured_fraction_max 0.897
_diffrn_reflns_theta_full 25.242
_diffrn_reflns_theta_max 30.074
_diffrn_reflns_theta_min 2.192
_diffrn_source 'micro-focus sealed X-ray tube'
_exptl_absorpt_coefficient_mu 5.487
_exptl_absorpt_correction_T_max 1.00000
_exptl_absorpt_correction_T_min 0.37398
_exptl_absorpt_correction_type multi-scan
_exptl_absorpt_process_details
;
CrysAlisPro 1.171.40.45a (Rigaku Oxford Diffraction, 2019)
Empirical absorption correction using spherical harmonics,
 implemented in SCALE3 ABSPACK scaling algorithm.
;
_exptl_crystal_colour colourless
_exptl_crystal_density_diffrn 1.600
_exptl_crystal_description prism
_exptl_crystal_F_000 664
_exptl_crystal_size_max 0.380
_exptl_crystal_size_mid 0.230
_exptl_crystal_size_min 0.170
_refine_diff_density_max 1.989
_refine_diff_density_min -1.946
_refine_diff_density_rms 0.135
_refine_ls_extinction_method none
_refine_ls_goodness_of_fit_ref 0.980
_refine_ls_hydrogen_treatment constr
_refine_ls_matrix_type full
_refine_ls_number_parameters 307
_refine_ls_number_reflns 7292
_refine_ls_number_restraints 0
_refine_ls_restrained_S_all 0.980
_refine_ls_R_factor_all 0.0287
_refine_ls_R_factor_gt 0.0255
_refine_ls_shift/su_max 0.003
_refine_ls_shift/su_mean 0.000
_refine_ls_structure_factor_coef Fsqd
_refine_ls_weighting_details 'w=1/[\s^2^(Fo^2^)+(0.0370P)^2^] where P=(Fo^2^+2Fc^2^)/3'
_refine_ls_weighting_scheme calc
_refine_ls_wR_factor_gt 0.0609
_refine_ls_wR_factor_ref 0.0630
_reflns_Friedel_coverage 0.000
_reflns_number_gt 6786
_reflns_number_total 7292
_reflns_threshold_expression 'I > 2\s(I)'
_cod_data_source_file d4cc05193a3.cif
_cod_data_source_block shelx_CCDC1
_cod_database_code 7134080
_shelx_shelxl_version_number 2019/3
_shelx_space_group_comment
;
The symmetry employed for this shelxl refinement is uniquely defined
by the following loop, which should always be used as a source of
symmetry information in preference to the above space-group names.
They are only intended as comments.
;
_shelx_estimated_absorpt_t_min 0.230
_shelx_estimated_absorpt_t_max 0.456

loop_
_space_group_symop_operation_xyz
'x, y, z'
'-x, -y, -z'

loop_
_atom_site_label
_atom_site_type_symbol
_atom_site_fract_x
_atom_site_fract_y
_atom_site_fract_z
_atom_site_U_iso_or_equiv
_atom_site_adp_type
_atom_site_occupancy
_atom_site_site_symmetry_order
_atom_site_calc_flag
_atom_site_refinement_flags_posn
_atom_site_refinement_flags_adp
_atom_site_refinement_flags_occupancy
_atom_site_disorder_assembly
_atom_site_disorder_group
Au1 Au 0.42312(2) 0.39182(2) 0.79285(2) 0.01210(4) Uani 1 1 d . . . . .
S1 S 0.64052(8) 0.36114(7) 0.77109(6) 0.01667(15) Uani 1 1 d . . . . .
S2 S 0.74322(10) 0.23263(10) 0.61156(6) 0.0293(2) Uani 1 1 d . . . . .
N1 N 0.1819(3) 0.5181(2) 0.79932(19) 0.0150(5) Uani 1 1 d . . . . .
N2 N 0.1436(3) 0.3349(2) 0.85289(19) 0.0151(5) Uani 1 1 d . . . . .
O1 O 0.4855(2) 0.2831(2) 0.59074(16) 0.0204(5) Uani 1 1 d . . . . .
C1 C 0.2358(3) 0.4178(3) 0.8191(2) 0.0131(5) Uani 1 1 d . . . . .
C2 C 0.0092(3) 0.3758(3) 0.8555(2) 0.0192(6) Uani 1 1 d . . . . .
H2A H -0.007249 0.382024 0.923978 0.023 Uiso 1 1 calc R U . . .
H2B H -0.075228 0.316389 0.808645 0.023 Uiso 1 1 calc R U . . .
C3 C 0.0394(3) 0.5071(3) 0.8217(3) 0.0220(7) Uani 1 1 d . . . . .
H3A H -0.034268 0.510796 0.761222 0.026 Uiso 1 1 calc R U . . .
H3B H 0.042272 0.575424 0.875725 0.026 Uiso 1 1 calc R U . . .
C4 C 0.1642(3) 0.2202(3) 0.8914(2) 0.0139(5) Uani 1 1 d . . . . .
C5 C 0.2061(3) 0.2263(3) 0.9957(2) 0.0157(6) Uani 1 1 d . . . . .
C6 C 0.2089(3) 0.1123(3) 1.0342(2) 0.0175(6) Uani 1 1 d . . . . .
H6 H 0.236245 0.114603 1.104792 0.021 Uiso 1 1 calc R U . . .
C7 C 0.1729(3) -0.0046(3) 0.9719(2) 0.0165(6) Uani 1 1 d . . . . .
C8 C 0.1350(3) -0.0063(3) 0.8685(2) 0.0175(6) Uani 1 1 d . . . . .
H8 H 0.112344 -0.085373 0.825340 0.021 Uiso 1 1 calc R U . . .
C9 C 0.1294(3) 0.1048(3) 0.8268(2) 0.0160(6) Uani 1 1 d . . . . .
C10 C 0.2460(4) 0.3500(3) 1.0666(2) 0.0235(7) Uani 1 1 d . . . . .
H10A H 0.158771 0.369971 1.081108 0.035 Uiso 1 1 calc R U . . .
H10B H 0.294449 0.418601 1.035605 0.035 Uiso 1 1 calc R U . . .
H10C H 0.310783 0.342024 1.129176 0.035 Uiso 1 1 calc R U . . .
C11 C 0.1732(4) -0.1250(3) 1.0173(3) 0.0238(7) Uani 1 1 d . . . . .
H11A H 0.272487 -0.127436 1.047302 0.036 Uiso 1 1 calc R U . . .
H11B H 0.128523 -0.199068 0.965006 0.036 Uiso 1 1 calc R U . . .
H11C H 0.118670 -0.126933 1.069320 0.036 Uiso 1 1 calc R U . . .
C12 C 0.0862(3) 0.1005(3) 0.7145(2) 0.0241(7) Uani 1 1 d . . . . .
H12A H 0.062632 0.011921 0.681488 0.036 Uiso 1 1 calc R U . . .
H12B H 0.165983 0.150689 0.691936 0.036 Uiso 1 1 calc R U . . .
H12C H 0.001821 0.136239 0.697176 0.036 Uiso 1 1 calc R U . . .
C13 C 0.2598(3) 0.6389(3) 0.7824(2) 0.0141(5) Uani 1 1 d . . . . .
C14 C 0.2242(3) 0.6762(3) 0.6880(2) 0.0164(6) Uani 1 1 d . . . . .
C15 C 0.2896(3) 0.7995(3) 0.6764(2) 0.0182(6) Uani 1 1 d . . . . .
H15 H 0.266113 0.826294 0.612677 0.022 Uiso 1 1 calc R U . . .
C16 C 0.3877(3) 0.8842(3) 0.7548(2) 0.0184(6) Uani 1 1 d . . . . .
C17 C 0.4230(3) 0.8422(3) 0.8475(2) 0.0189(6) Uani 1 1 d . . . . .
H17 H 0.491711 0.898509 0.901420 0.023 Uiso 1 1 calc R U . . .
C18 C 0.3604(3) 0.7201(3) 0.8631(2) 0.0162(6) Uani 1 1 d . . . . .
C19 C 0.1201(4) 0.5857(3) 0.6011(2) 0.0229(7) Uani 1 1 d . . . . .
H19A H 0.138845 0.500528 0.601473 0.034 Uiso 1 1 calc R U . . .
H19B H 0.132119 0.615818 0.538036 0.034 Uiso 1 1 calc R U . . .
H19C H 0.021412 0.581681 0.607167 0.034 Uiso 1 1 calc R U . . .
C20 C 0.4539(4) 1.0186(3) 0.7413(3) 0.0287(8) Uani 1 1 d . . . . .
H20A H 0.423230 1.029156 0.670869 0.043 Uiso 1 1 calc R U . . .
H20B H 0.559047 1.034320 0.760671 0.043 Uiso 1 1 calc R U . . .
H20C H 0.422431 1.079388 0.783766 0.043 Uiso 1 1 calc R U . . .
C21 C 0.4001(3) 0.6795(3) 0.9646(2) 0.0192(6) Uani 1 1 d . . . . .
H21A H 0.447320 0.608858 0.959259 0.029 Uiso 1 1 calc R U . . .
H21B H 0.312961 0.651595 0.988617 0.029 Uiso 1 1 calc R U . . .
H21C H 0.465967 0.751494 1.012058 0.029 Uiso 1 1 calc R U . . .
C22 C 0.6145(3) 0.2886(3) 0.6496(2) 0.0180(6) Uani 1 1 d . . . . .
C23 C 0.4527(4) 0.2242(3) 0.4861(2) 0.0257(7) Uani 1 1 d . . . . .
H23A H 0.445887 0.131418 0.482193 0.031 Uiso 1 1 calc R U . . .
H23B H 0.529909 0.261846 0.454146 0.031 Uiso 1 1 calc R U . . .
C24 C 0.3096(4) 0.2476(3) 0.4321(2) 0.0238(7) Uani 1 1 d . . . . .
C25 C 0.1901(4) 0.1958(4) 0.4834(3) 0.0326(8) Uani 1 1 d . . . . .
H25A H 0.211457 0.242942 0.551347 0.049 Uiso 1 1 calc R U . . .
H25B H 0.184072 0.105121 0.487125 0.049 Uiso 1 1 calc R U . . .
H25C H 0.098055 0.206000 0.444595 0.049 Uiso 1 1 calc R U . . .
C26 C 0.3227(4) 0.3891(4) 0.4290(3) 0.0364(9) Uani 1 1 d . . . . .
H26A H 0.347476 0.434902 0.497688 0.055 Uiso 1 1 calc R U . . .
H26B H 0.230787 0.402168 0.392401 0.055 Uiso 1 1 calc R U . . .
H26C H 0.398161 0.421585 0.395027 0.055 Uiso 1 1 calc R U . . .
C27 C 0.2752(4) 0.1742(5) 0.3252(3) 0.0423(10) Uani 1 1 d . . . . .
H27A H 0.184671 0.187098 0.286154 0.063 Uiso 1 1 calc R U . . .
H27B H 0.265789 0.083009 0.328386 0.063 Uiso 1 1 calc R U . . .
H27C H 0.353067 0.205543 0.292931 0.063 Uiso 1 1 calc R U . . .

loop_
_atom_site_aniso_label
_atom_site_aniso_U_11
_atom_site_aniso_U_22
_atom_site_aniso_U_33
_atom_site_aniso_U_23
_atom_site_aniso_U_13
_atom_site_aniso_U_12
Au1 0.01155(6) 0.01335(6) 0.01213(6) 0.00268(4) 0.00318(4) 0.00389(4)
S1 0.0128(3) 0.0220(4) 0.0150(4) 0.0005(3) 0.0026(3) 0.0055(3)
S2 0.0270(4) 0.0512(6) 0.0180(4) 0.0056(4) 0.0080(3) 0.0244(4)
N1 0.0119(11) 0.0143(11) 0.0202(13) 0.0045(10) 0.0050(10) 0.0040(10)
N2 0.0129(12) 0.0156(12) 0.0193(13) 0.0062(10) 0.0062(10) 0.0043(10)
O1 0.0203(11) 0.0298(12) 0.0130(10) 0.0015(9) 0.0026(8) 0.0125(10)
C1 0.0153(14) 0.0146(13) 0.0079(13) 0.0015(10) 0.0021(10) 0.0010(11)
C2 0.0173(15) 0.0181(14) 0.0272(17) 0.0070(12) 0.0093(12) 0.0095(12)
C3 0.0155(15) 0.0216(15) 0.0357(19) 0.0124(14) 0.0126(13) 0.0090(12)
C4 0.0100(13) 0.0156(13) 0.0182(15) 0.0067(11) 0.0068(11) 0.0028(11)
C5 0.0128(13) 0.0194(14) 0.0156(14) 0.0031(11) 0.0047(11) 0.0040(11)
C6 0.0170(14) 0.0211(15) 0.0159(15) 0.0067(12) 0.0040(11) 0.0062(12)
C7 0.0124(13) 0.0156(14) 0.0237(16) 0.0078(12) 0.0072(12) 0.0034(11)
C8 0.0172(14) 0.0139(13) 0.0207(16) 0.0004(11) 0.0048(12) 0.0035(12)
C9 0.0131(13) 0.0186(14) 0.0154(14) 0.0017(11) 0.0032(11) 0.0028(11)
C10 0.0272(17) 0.0233(16) 0.0183(16) 0.0000(12) 0.0028(13) 0.0061(14)
C11 0.0271(17) 0.0210(16) 0.0276(18) 0.0100(13) 0.0086(14) 0.0100(14)
C12 0.0308(19) 0.0231(17) 0.0177(17) 0.0037(13) 0.0032(14) 0.0074(15)
C13 0.0130(13) 0.0130(13) 0.0180(14) 0.0034(11) 0.0043(11) 0.0057(11)
C14 0.0150(14) 0.0206(14) 0.0150(14) 0.0023(11) 0.0038(11) 0.0071(12)
C15 0.0229(15) 0.0205(15) 0.0157(15) 0.0086(12) 0.0080(12) 0.0090(13)
C16 0.0184(15) 0.0160(14) 0.0234(16) 0.0058(12) 0.0090(12) 0.0051(12)
C17 0.0187(15) 0.0184(14) 0.0187(15) 0.0019(12) 0.0042(12) 0.0033(12)
C18 0.0155(14) 0.0209(15) 0.0143(14) 0.0026(11) 0.0039(11) 0.0085(12)
C19 0.0250(17) 0.0246(16) 0.0161(15) 0.0019(12) 0.0010(12) 0.0040(13)
C20 0.0293(18) 0.0188(16) 0.038(2) 0.0112(14) 0.0092(16) 0.0008(14)
C21 0.0225(16) 0.0222(15) 0.0136(14) 0.0033(11) 0.0027(12) 0.0082(13)
C22 0.0198(15) 0.0198(15) 0.0169(15) 0.0071(12) 0.0045(12) 0.0077(12)
C23 0.0322(18) 0.041(2) 0.0069(14) 0.0011(13) 0.0050(13) 0.0164(16)
C24 0.0239(17) 0.0322(18) 0.0156(16) 0.0044(13) 0.0059(13) 0.0056(14)
C25 0.0295(19) 0.043(2) 0.0244(19) 0.0083(16) 0.0077(15) 0.0033(17)
C26 0.029(2) 0.041(2) 0.040(2) 0.0209(18) 0.0020(17) 0.0101(17)
C27 0.033(2) 0.073(3) 0.0163(19) 0.0009(18) 0.0004(15) 0.011(2)

loop_
_atom_type_symbol
_atom_type_description
_atom_type_scat_dispersion_real
_atom_type_scat_dispersion_imag
_atom_type_scat_source
C C 0.0033 0.0016 'International Tables Vol C Tables 4.2.6.8 and 6.1.1.4'
H H 0.0000 0.0000 'International Tables Vol C Tables 4.2.6.8 and 6.1.1.4'
N N 0.0061 0.0033 'International Tables Vol C Tables 4.2.6.8 and 6.1.1.4'
S S 0.1246 0.1234 'International Tables Vol C Tables 4.2.6.8 and 6.1.1.4'
Au Au -2.0133 8.8022 'International Tables Vol C Tables 4.2.6.8 and 6.1.1.4'
O O 0.0106 0.0060 'International Tables Vol C Tables 4.2.6.8 and 6.1.1.4'

loop_
_geom_angle_atom_site_label_1
_geom_angle_atom_site_label_2
_geom_angle_atom_site_label_3
_geom_angle
_geom_angle_site_symmetry_1
_geom_angle_site_symmetry_3
_geom_angle_publ_flag
C1 Au1 S1 177.18(8) . . ?
C22 S1 Au1 108.03(11) . . ?
C1 N1 C13 126.4(2) . . ?
C1 N1 C3 112.4(2) . . ?
C13 N1 C3 119.5(2) . . ?
C1 N2 C4 127.9(2) . . ?
C1 N2 C2 112.8(2) . . ?
C4 N2 C2 119.2(2) . . ?
C22 O1 C23 118.8(2) . . ?
N2 C1 N1 109.7(2) . . ?
N2 C1 Au1 125.4(2) . . ?
N1 C1 Au1 124.9(2) . . ?
N2 C2 C3 102.2(2) . . ?
N1 C3 C2 102.9(2) . . ?
C9 C4 C5 121.7(3) . . ?
C9 C4 N2 120.3(3) . . ?
C5 C4 N2 117.7(3) . . ?
C6 C5 C4 118.0(3) . . ?
C6 C5 C10 119.6(3) . . ?
C4 C5 C10 122.5(3) . . ?
C7 C6 C5 121.8(3) . . ?
C8 C7 C6 118.5(3) . . ?
C8 C7 C11 121.9(3) . . ?
C6 C7 C11 119.7(3) . . ?
C7 C8 C9 121.7(3) . . ?
C8 C9 C4 118.3(3) . . ?
C8 C9 C12 120.9(3) . . ?
C4 C9 C12 120.8(3) . . ?
C14 C13 C18 121.8(3) . . ?
C14 C13 N1 118.9(3) . . ?
C18 C13 N1 119.0(3) . . ?
C15 C14 C13 117.9(3) . . ?
C15 C14 C19 121.0(3) . . ?
C13 C14 C19 121.0(3) . . ?
C16 C15 C14 122.2(3) . . ?
C15 C16 C17 118.0(3) . . ?
C15 C16 C20 121.3(3) . . ?
C17 C16 C20 120.6(3) . . ?
C18 C17 C16 122.0(3) . . ?
C17 C18 C13 117.9(3) . . ?
C17 C18 C21 120.2(3) . . ?
C13 C18 C21 121.9(3) . . ?
O1 C22 S2 124.3(2) . . ?
O1 C22 S1 114.3(2) . . ?
S2 C22 S1 121.36(18) . . ?
O1 C23 C24 108.3(2) . . ?
C26 C24 C23 110.6(3) . . ?
C26 C24 C25 109.8(3) . . ?
C23 C24 C25 110.9(3) . . ?
C26 C24 C27 110.4(3) . . ?
C23 C24 C27 105.7(3) . . ?
C25 C24 C27 109.4(3) . . ?

loop_
_geom_bond_atom_site_label_1
_geom_bond_atom_site_label_2
_geom_bond_distance
_geom_bond_site_symmetry_2
_geom_bond_publ_flag
Au1 C1 2.015(3) . ?
Au1 S1 2.3002(7) . ?
S1 C22 1.722(3) . ?
S2 C22 1.666(3) . ?
N1 C1 1.333(4) . ?
N1 C13 1.438(4) . ?
N1 C3 1.476(4) . ?
N2 C1 1.326(4) . ?
N2 C4 1.437(4) . ?
N2 C2 1.482(4) . ?
O1 C22 1.335(4) . ?
O1 C23 1.458(4) . ?
C2 C3 1.531(4) . ?
C4 C9 1.395(4) . ?
C4 C5 1.400(4) . ?
C5 C6 1.396(4) . ?
C5 C10 1.506(4) . ?
C6 C7 1.392(4) . ?
C7 C8 1.391(4) . ?
C7 C11 1.504(4) . ?
C8 C9 1.394(4) . ?
C9 C12 1.509(4) . ?
C13 C14 1.397(4) . ?
C13 C18 1.399(4) . ?
C14 C15 1.395(4) . ?
C14 C19 1.505(4) . ?
C15 C16 1.387(4) . ?
C16 C17 1.398(4) . ?
C16 C20 1.511(4) . ?
C17 C18 1.395(4) . ?
C18 C21 1.507(4) . ?
C23 C24 1.526(4) . ?
C24 C26 1.519(5) . ?
C24 C25 1.529(5) . ?
C24 C27 1.538(5) . ?
